data_4123644
loop_
_publ_author_name
'Fisher, Brian F.'
'Guo, Li'
'Dolinar, Brian S.'
'Guzei, Ilia A.'
'Gellman, Samuel H.'

_publ_section_title
;
 Heterogeneous h-bonding in a foldamer helix.
;
_journal_issue 20
_journal_name_full 'Journal of the American Chemical Society'
_journal_page_first 6484
_journal_page_last 6487
_journal_paper_doi 10.1021/jacs.5b03382
_journal_volume 137
_journal_year 2015
_chemical_formula_moiety 'C69 H94 N6 O9, C H Cl3, H2 O'
_chemical_formula_sum 'C70 H97 Cl3 N6 O10'
_chemical_formula_weight 1288.88
_chemical_name_systematic
;
 ?
;
_space_group_crystal_system monoclinic
_space_group_IT_number 13
_space_group_name_Hall '-P 2yc'
_space_group_name_H-M_alt 'P 1 2/c 1'
_symmetry_space_group_name_Hall '-P 2yc'
_symmetry_space_group_name_H-M 'P 1 2/c 1'
_atom_sites_solution_hydrogens mixed
_atom_sites_solution_primary direct
_audit_creation_date 2014-04-11
_audit_creation_method
;
Olex2 1.2
(compiled 2014.03.20 svn.r2914 for OlexSys, GUI svn.r4816)
;
_cell_angle_alpha 90
_cell_angle_beta 103.502(13)
_cell_angle_gamma 90
_cell_formula_units_Z 4
_cell_length_a 22.772(3)
_cell_length_b 14.5752(11)
_cell_length_c 25.663(3)
_cell_measurement_reflns_used 9746
_cell_measurement_temperature 100.0
_cell_measurement_theta_max 68.31
_cell_measurement_theta_min 3.03
_cell_volume 8282.3(16)
_computing_cell_refinement 'SAINT+ Ver. 8.34A (Bruker-AXS, 2014)'
_computing_data_collection 'APEX2 Ver. 2014.1-1 (Bruker-AXS, 2014)'
_computing_data_reduction 'SAINT+ Ver. 8.34A (Bruker-AXS, 2014)'
_computing_molecular_graphics 'Olex2 (Dolomanov et al., 2009)'
_computing_publication_material 'Olex2 (Dolomanov et al., 2009)'
_computing_structure_refinement 'ShelXL (Sheldrick, 2008)'
_computing_structure_solution 'ShelXS (Sheldrick, 2008)'
_diffrn_ambient_temperature 100.0
_diffrn_detector_area_resol_mean 7.9
_diffrn_detector_type 'CCD area detector'
_diffrn_measured_fraction_theta_full 0.978
_diffrn_measured_fraction_theta_max 0.975
_diffrn_measurement_device 'three-circle diffractometer'
_diffrn_measurement_device_type 'Bruker SMART APEX2 area detector'
_diffrn_measurement_method '0.60\ \w and 0.6\ \f scans'
_diffrn_radiation_collimation '0.5 mm double-pinhole'
_diffrn_radiation_monochromator 'equatorially mounted graphite'
_diffrn_radiation_probe x-ray
_diffrn_radiation_type CuK\a
_diffrn_radiation_wavelength 1.54178
_diffrn_reflns_av_R_equivalents 0.0387
_diffrn_reflns_av_unetI/netI 0.0194
_diffrn_reflns_laue_measured_fraction_full 0.978
_diffrn_reflns_laue_measured_fraction_max 0.975
_diffrn_reflns_limit_h_max 26
_diffrn_reflns_limit_h_min -27
_diffrn_reflns_limit_k_max 17
_diffrn_reflns_limit_k_min -17
_diffrn_reflns_limit_l_max 30
_diffrn_reflns_limit_l_min -30
_diffrn_reflns_number 136346
_diffrn_reflns_point_group_measured_fraction_full 0.978
_diffrn_reflns_point_group_measured_fraction_max 0.975
_diffrn_reflns_theta_full 67.000
_diffrn_reflns_theta_max 68.406
_diffrn_reflns_theta_min 1.995
_diffrn_source 'sealed X-ray tube'
_diffrn_source_type 'Siemens, K FFCU 2K 90'
_diffrn_standards_number 0
_exptl_absorpt_coefficient_mu 1.408
_exptl_absorpt_correction_T_max 0.7531
_exptl_absorpt_correction_T_min 0.5753
_exptl_absorpt_correction_type multi-scan
_exptl_absorpt_process_details
;
SADABS-2012/1 (Bruker,2012) was used for absorption correction.
wR2(int) was 0.0864 before and 0.0526 after correction.
The Ratio of minimum to maximum transmission is 0.7639.
The \l/2 correction factor is Not present.
;
_exptl_crystal_colour colourless
_exptl_crystal_colour_primary colourless
_exptl_crystal_density_diffrn 1.034
_exptl_crystal_density_method 'not measured'
_exptl_crystal_description block
_exptl_crystal_F_000 2760
_exptl_crystal_size_max 0.4
_exptl_crystal_size_mid 0.3
_exptl_crystal_size_min 0.2
_refine_diff_density_max 1.860
_refine_diff_density_min -0.606
_refine_diff_density_rms 0.058
_refine_ls_extinction_method none
_refine_ls_goodness_of_fit_ref 1.034
_refine_ls_hydrogen_treatment constr
_refine_ls_matrix_type full
_refine_ls_number_parameters 937
_refine_ls_number_reflns 14871
_refine_ls_number_restraints 357
_refine_ls_restrained_S_all 1.066
_refine_ls_R_factor_all 0.0732
_refine_ls_R_factor_gt 0.0631
_refine_ls_shift/su_max 0.003
_refine_ls_shift/su_mean 0.000
_refine_ls_structure_factor_coef Fsqd
_refine_ls_weighting_details 'w=1/[\s^2^(Fo^2^)+(0.0821P)^2^+10.7824P] where P=(Fo^2^+2Fc^2^)/3'
_refine_ls_weighting_scheme calc
_refine_ls_wR_factor_gt 0.1680
_refine_ls_wR_factor_ref 0.1764
_reflns_Friedel_coverage 0.000
_reflns_number_gt 12514
_reflns_number_total 14871
_reflns_threshold_expression 'I > 2\s(I)'
_cod_data_source_file gellman156_sq.cif
_cod_data_source_block gellman156_sq
_cod_depositor_comments 'Adding full bibliography for 4123639--4123645.cif.'
_cod_original_cell_volume 8282.1(16)
_cod_database_code 4123644
_shelxl_version_number 2013-3
_shelx_space_group_comment
;
The symmetry employed for this shelxl refinement is uniquely defined
by the following loop, which should always be used as a source of
symmetry information in preference to the above space-group names.
They are only intended as comments.
;
_shelx_estimated_absorpt_t_max 0.766
_shelx_estimated_absorpt_t_min 0.603
_olex2_refinement_description
;
1. Fixed Uiso
 At 1.2 times of:
  All C(H) groups, All C(H,H) groups, All C(H,H,H,H) groups, All C(H,H,H,H,H,
  H) groups, All N(H) groups
 At 1.5 times of:
  All C(H,H,H) groups, All O(H,H) groups
2. Restrained distances
 C27A-C26 \\sim C27-C26
 with sigma of 0.005
 C64B-C63 \\sim C64A-C63 \\sim C64-C63
 with sigma of 0.005
3. Uiso/Uaniso restraints and constraints
C27A \\sim C32A \\sim C28A \\sim C28 \\sim C32 \\sim C27 \\sim C29A \\sim C30A
\\sim C30 \\sim C29 \\sim C31A \\sim C31: within 1.7A with sigma of 0.01 and
sigma for terminal atoms of 0.02
C64 \\sim C69 \\sim C68 \\sim C67 \\sim C66 \\sim C65 \\sim C64A \\sim C65A
\\sim C66A \\sim C67A \\sim C68A \\sim C69A: within 1.7A with sigma of 0.01 and
sigma for terminal atoms of 0.02
C50 \\sim C48A: within 1.7A with sigma of 0.04 and sigma for terminal atoms of
0.08
4. Same fragment restrains
{C45, C46A, C47A, C48A, C49A, C50A, C51A}
as
{C45, C46, C47, C48, C49, C50, C51}
5. Others
 1*[Sof(H63A)+Sof(H63B)+Sof(C64)+Sof(C65)+Sof(H65)+Sof(C66)+Sof(H66)+Sof(C67)+
 Sof(H67)+Sof(C68)+Sof(H68)+Sof(C69)+Sof(H69)]+1*[Sof(H63C)+Sof(H63D)+Sof(C64A)+
 Sof(C65A)+Sof(H65A)+Sof(C66A)+Sof(H66A)+Sof(C67A)+Sof(H67A)+Sof(C68A)+
 Sof(H68A)+Sof(C69A)+Sof(H69A)]+1*[Sof(H63E)+Sof(H63F)+Sof(C64B)+Sof(C65B)+
 Sof(H65B)+Sof(C66B)+Sof(H66B)+Sof(C67B)+Sof(H67B)+Sof(C68B)+Sof(H68B)+
 Sof(C69B)+Sof(H69B)]=1 with esd of 0
 Sof(H26C)=Sof(H26D)=Sof(C27A)=Sof(C28A)=Sof(H28A)=Sof(C29A)=Sof(H29A)=
 Sof(C30A)=Sof(H30A)=Sof(C31A)=Sof(H31A)=Sof(C32A)=Sof(H32A)=1-FVAR(1)
 Sof(H26A)=Sof(H26B)=Sof(C27)=Sof(C28)=Sof(H28)=Sof(C29)=Sof(H29)=Sof(C30)=
 Sof(H30)=Sof(C31)=Sof(H31)=Sof(C32)=Sof(H32)=FVAR(1)
 Sof(H45C)=Sof(H45D)=Sof(C46A)=Sof(C47A)=Sof(H47A)=Sof(C48A)=Sof(H48A)=
 Sof(C49A)=Sof(H49A)=Sof(C50A)=Sof(H50A)=Sof(C51A)=Sof(H51A)=1-FVAR(2)
 Sof(H45A)=Sof(H45B)=Sof(C46)=Sof(C47)=Sof(H47)=Sof(C48)=Sof(H48)=Sof(C49)=
 Sof(H49)=Sof(C50)=Sof(H50)=Sof(C51)=Sof(H51)=FVAR(2)
 Sof(H63A)=Sof(H63B)=Sof(C64)=Sof(C65)=Sof(H65)=Sof(C66)=Sof(H66)=Sof(C67)=
 Sof(H67)=Sof(C68)=Sof(H68)=Sof(C69)=Sof(H69)=FVAR(3)
 Sof(H63C)=Sof(H63D)=Sof(C64A)=Sof(C65A)=Sof(H65A)=Sof(C66A)=Sof(H66A)=
 Sof(C67A)=Sof(H67A)=Sof(C68A)=Sof(H68A)=Sof(C69A)=Sof(H69A)=FVAR(4)
 Sof(H63E)=Sof(H63F)=Sof(C64B)=Sof(C65B)=Sof(H65B)=Sof(C66B)=Sof(H66B)=
 Sof(C67B)=Sof(H67B)=Sof(C68B)=Sof(H68B)=Sof(C69B)=Sof(H69B)=FVAR(5)
 Uiso(C64B)=Uiso(C65B)=Uiso(C66B)=Uiso(C67B)=Uiso(C68B)=Uiso(C69B)=FVAR(6)
6.a Free rotating group:
 O1S(H1SA,H1SB)
6.b Ternary CH refined with riding coordinates:
 C6(H6A), C15(H15), C20(H20), C21(H21), C25(H25), C34(H34), C39(H39), C40(H40),
  C44(H44), C53(H53), C58(H58), C59(H59), C1S(H1S)
6.c Secondary CH2 refined with riding coordinates:
 C7(H7A,H7B), C16(H16A,H16B), C17(H17A,H17B), C18(H18A,H18B), C19(H19A,H19B),
 C22(H22A,H22B), C26(H26A,H26B), C26(H26C,H26D), C35(H35A,H35B), C36(H36A,H36B),
  C37(H37A,H37B), C38(H38A,H38B), C41(H41A,H41B), C45(H45A,H45B), C45(H45C,
 H45D), C54(H54A,H54B), C55(H55A,H55B), C56(H56A,H56B), C57(H57A,H57B),
 C60(H60A,H60B), C63(H63A,H63B), C63(H63C,H63D), C63(H63E,H63F)
6.d Me refined as rotating group:
 C2(H2A,H2B,H2C)
6.e Aromatic/amide H refined with riding coordinates:
 N1(H1), N2(H2), N3(H3), N4(H4), N5(H5), N6(H6), C9(H9), C10(H10), C11(H11),
 C12(H12), C13(H13), C28(H28), C29(H29), C30(H30), C31(H31), C32(H32),
 C28A(H28A), C29A(H29A), C30A(H30A), C31A(H31A), C32A(H32A), C47(H47), C48(H48),
  C49(H49), C50(H50), C51(H51), C47A(H47A), C48A(H48A), C49A(H49A), C50A(H50A),
 C51A(H51A), C65(H65), C66(H66), C67(H67), C68(H68), C69(H69), C65A(H65A),
 C66A(H66A), C67A(H67A), C68A(H68A), C69A(H69A), C65B(H65B), C66B(H66B),
 C67B(H67B), C68B(H68B), C69B(H69B)
6.f Fitted hexagon refined as free rotating group:
 C27(C28,C29,C30,C31,C32), C27A(C28A,C29A,C30A,C31A,C32A), C64(C65,C66,C67,C68,
 C69), C64A(C65A,C66A,C67A,C68A,C69A), C64B(C65B,C66B,C67B,C68B,C69B)
6.g Idealised Me refined as rotating group:
 C3(H3A,H3B,H3C), C4(H4A,H4B,H4C), C23(H23A,H23B,H23C), C42(H42A,H42B,H42C),
 C61(H61A,H61B,H61C)
;

loop_
_space_group_symop_operation_xyz
'x, y, z'
'-x, y, -z+1/2'
'-x, -y, -z'
'x, -y, z-1/2'

loop_
_atom_site_label
_atom_site_type_symbol
_atom_site_fract_x
_atom_site_fract_y
_atom_site_fract_z
_atom_site_U_iso_or_equiv
_atom_site_adp_type
_atom_site_occupancy
_atom_site_site_symmetry_order
_atom_site_calc_flag
_atom_site_refinement_flags_posn
_atom_site_refinement_flags_occupancy
_atom_site_disorder_assembly
_atom_site_disorder_group
O1 O 0.67772(8) 0.10525(13) 0.23346(7) 0.0351(4) Uani 1 1 d . . . .
O2 O 0.67090(8) 0.09899(14) 0.32053(7) 0.0366(4) Uani 1 1 d . . . .
O3 O 0.69052(8) -0.13574(13) 0.31712(7) 0.0326(4) Uani 1 1 d . . . .
O4 O 0.67809(8) 0.06502(13) 0.51857(6) 0.0337(4) Uani 1 1 d . . . .
O5 O 0.80033(8) 0.03763(12) 0.47454(7) 0.0307(4) Uani 1 1 d . . . .
O6 O 0.78872(8) 0.07213(12) 0.70808(6) 0.0305(4) Uani 1 1 d . . . .
O7 O 0.69384(10) 0.29341(13) 0.64351(7) 0.0402(5) Uani 1 1 d . . . .
O8 O 0.84991(10) 0.29707(15) 0.88424(8) 0.0513(5) Uani 1 1 d . . . .
O9 O 0.89672(10) 0.38922(15) 0.83692(8) 0.0483(5) Uani 1 1 d . . . .
N1 N 0.74586(9) 0.02606(15) 0.29232(8) 0.0281(4) Uani 1 1 d . . . .
H1 H 0.7651 0.0195 0.2665 0.034 Uiso 1 1 calc R . . .
N2 N 0.71769(9) -0.09555(14) 0.40477(8) 0.0263(4) Uani 1 1 d . . . .
H2 H 0.7410 -0.0601 0.4288 0.032 Uiso 1 1 calc R . . .
N3 N 0.68630(10) 0.10834(14) 0.43659(8) 0.0291(4) Uani 1 1 d . . . .
H3 H 0.6719 0.1058 0.4017 0.035 Uiso 1 1 calc R . . .
N4 N 0.82372(9) 0.15634(14) 0.53269(8) 0.0278(4) Uani 1 1 d . . . .
H4 H 0.8131 0.2121 0.5399 0.033 Uiso 1 1 calc R . . .
N5 N 0.71722(9) 0.10052(14) 0.63276(8) 0.0275(4) Uani 1 1 d . . . .
H5 H 0.7077 0.0982 0.5975 0.033 Uiso 1 1 calc R . . .
N6 N 0.68804(9) 0.25523(14) 0.72788(8) 0.0287(4) Uani 1 1 d . . . .
H6 H 0.6857 0.2101 0.7501 0.034 Uiso 1 1 calc R . . .
C1 C 0.62609(12) 0.1673(2) 0.21693(11) 0.0380(6) Uani 1 1 d . . . .
C2 C 0.57015(16) 0.1234(4) 0.22760(19) 0.0910(17) Uani 1 1 d . . . .
H2A H 0.5712 0.0572 0.2212 0.136 Uiso 1 1 calc GR . . .
H2B H 0.5343 0.1499 0.2036 0.136 Uiso 1 1 calc GR . . .
H2C H 0.5685 0.1345 0.2649 0.136 Uiso 1 1 calc GR . . .
C3 C 0.6399(2) 0.2583(3) 0.24452(15) 0.0775(13) Uani 1 1 d . . . .
H3A H 0.6433 0.2507 0.2830 0.116 Uiso 1 1 calc GR . . .
H3B H 0.6074 0.3018 0.2299 0.116 Uiso 1 1 calc GR . . .
H3C H 0.6781 0.2820 0.2386 0.116 Uiso 1 1 calc GR . . .
C4 C 0.62124(14) 0.1767(2) 0.15715(11) 0.0462(7) Uani 1 1 d . . . .
H4A H 0.6584 0.2041 0.1512 0.069 Uiso 1 1 calc GR . . .
H4B H 0.5868 0.2161 0.1414 0.069 Uiso 1 1 calc GR . . .
H4C H 0.6154 0.1160 0.1404 0.069 Uiso 1 1 calc GR . . .
C5 C 0.69602(11) 0.07795(18) 0.28505(10) 0.0304(5) Uani 1 1 d . . . .
C6 C 0.76741(10) -0.01911(16) 0.34373(9) 0.0253(5) Uani 1 1 d . . . .
H6A H 0.7730 0.0285 0.3725 0.030 Uiso 1 1 calc R . . .
C7 C 0.82882(11) -0.06497(17) 0.34609(9) 0.0272(5) Uani 1 1 d . . . .
H7A H 0.8378 -0.1081 0.3767 0.033 Uiso 1 1 calc R . . .
H7B H 0.8262 -0.1011 0.3129 0.033 Uiso 1 1 calc R . . .
C8 C 0.87976(11) 0.00274(17) 0.35194(10) 0.0287(5) Uani 1 1 d . . . .
C9 C 0.90422(12) 0.0259(2) 0.30914(11) 0.0386(6) Uani 1 1 d . . . .
H9 H 0.8874 0.0008 0.2747 0.046 Uiso 1 1 calc R . . .
C10 C 0.95297(14) 0.0855(2) 0.31591(13) 0.0500(8) Uani 1 1 d . . . .
H10 H 0.9696 0.1001 0.2863 0.060 Uiso 1 1 calc R . . .
C11 C 0.97747(14) 0.1236(2) 0.36542(15) 0.0521(8) Uani 1 1 d . . . .
H11 H 1.0109 0.1641 0.3700 0.062 Uiso 1 1 calc R . . .
C12 C 0.95299(13) 0.1023(2) 0.40834(13) 0.0443(7) Uani 1 1 d . . . .
H12 H 0.9695 0.1285 0.4425 0.053 Uiso 1 1 calc R . . .
C13 C 0.90444(12) 0.04294(19) 0.40160(11) 0.0348(6) Uani 1 1 d . . . .
H13 H 0.8876 0.0293 0.4313 0.042 Uiso 1 1 calc R . . .
C14 C 0.72122(10) -0.08944(16) 0.35372(9) 0.0259(5) Uani 1 1 d . . . .
C15 C 0.67643(11) -0.15911(17) 0.42222(10) 0.0276(5) Uani 1 1 d . . . .
H15 H 0.6436 -0.1746 0.3901 0.033 Uiso 1 1 calc R . . .
C16 C 0.70855(12) -0.24864(18) 0.44322(11) 0.0341(6) Uani 1 1 d . . . .
H16A H 0.7273 -0.2754 0.4155 0.041 Uiso 1 1 calc R . . .
H16B H 0.7411 -0.2357 0.4754 0.041 Uiso 1 1 calc R . . .
C17 C 0.66426(14) -0.3170(2) 0.45738(13) 0.0430(7) Uani 1 1 d . . . .
H17A H 0.6339 -0.3344 0.4246 0.052 Uiso 1 1 calc R . . .
H17B H 0.6861 -0.3732 0.4726 0.052 Uiso 1 1 calc R . . .
C18 C 0.63278(15) -0.2753(2) 0.49778(13) 0.0461(7) Uani 1 1 d . . . .
H18A H 0.6627 -0.2646 0.5320 0.055 Uiso 1 1 calc R . . .
H18B H 0.6022 -0.3190 0.5048 0.055 Uiso 1 1 calc R . . .
C19 C 0.60194(13) -0.18475(19) 0.47760(12) 0.0372(6) Uani 1 1 d . . . .
H19A H 0.5832 -0.1586 0.5054 0.045 Uiso 1 1 calc R . . .
H19B H 0.5694 -0.1965 0.4452 0.045 Uiso 1 1 calc R . . .
C20 C 0.64656(11) -0.11515(17) 0.46403(9) 0.0275(5) Uani 1 1 d . . . .
H20 H 0.6789 -0.1049 0.4973 0.033 Uiso 1 1 calc R . . .
C21 C 0.61855(11) -0.01970(18) 0.44501(9) 0.0284(5) Uani 1 1 d . . . .
H21 H 0.6117 -0.0164 0.4051 0.034 Uiso 1 1 calc R . . .
C22 C 0.55883(12) 0.0025(2) 0.46035(11) 0.0364(6) Uani 1 1 d . . . .
H22A H 0.5286 -0.0452 0.4455 0.044 Uiso 1 1 calc R . . .
H22B H 0.5653 0.0014 0.4999 0.044 Uiso 1 1 calc R . . .
C23 C 0.53421(14) 0.0963(2) 0.43953(14) 0.0518(8) Uani 1 1 d . . . .
H23A H 0.5616 0.1443 0.4576 0.078 Uiso 1 1 calc GR . . .
H23B H 0.4942 0.1051 0.4467 0.078 Uiso 1 1 calc GR . . .
H23C H 0.5310 0.0996 0.4008 0.078 Uiso 1 1 calc GR . . .
C24 C 0.66331(11) 0.05451(17) 0.46946(9) 0.0280(5) Uani 1 1 d . . . .
C25 C 0.73524(12) 0.17060(17) 0.45947(9) 0.0295(5) Uani 1 1 d . . . .
H25 H 0.7217 0.2126 0.4852 0.035 Uiso 1 1 calc R . . .
C26 C 0.75193(14) 0.22828(19) 0.41479(11) 0.0395(6) Uani 1 1 d . . . .
H26A H 0.7760 0.1897 0.3957 0.047 Uiso 0.516(15) 1 calc R P A 1
H26B H 0.7143 0.2457 0.3887 0.047 Uiso 0.516(15) 1 calc R P A 1
H26C H 0.7718 0.1884 0.3928 0.047 Uiso 0.484(15) 1 calc R P A 2
H26D H 0.7146 0.2531 0.3912 0.047 Uiso 0.484(15) 1 calc R P A 2
C27 C 0.7875(4) 0.3149(4) 0.4341(4) 0.0368(18) Uani 0.516(15) 1 d . P A 1
C28 C 0.8480(4) 0.3141(3) 0.4322(4) 0.0446(17) Uani 0.516(15) 1 d G P A 1
H28 H 0.8650 0.2608 0.4203 0.054 Uiso 0.516(15) 1 calc R P A 1
C29 C 0.8836(3) 0.3912(4) 0.4478(5) 0.0514(17) Uani 0.516(15) 1 d G P A 1
H29 H 0.9250 0.3907 0.4466 0.062 Uiso 0.516(15) 1 calc R P A 1
C30 C 0.8588(3) 0.4692(4) 0.4653(4) 0.0539(18) Uani 0.516(15) 1 d G P A 1
H30 H 0.8831 0.5220 0.4759 0.065 Uiso 0.516(15) 1 calc R P A 1
C31 C 0.7983(3) 0.4701(5) 0.4671(4) 0.0524(18) Uani 0.516(15) 1 d G P A 1
H31 H 0.7813 0.5234 0.4790 0.063 Uiso 0.516(15) 1 calc R P A 1
C32 C 0.7626(3) 0.3929(6) 0.4515(5) 0.0432(18) Uani 0.516(15) 1 d G P A 1
H32 H 0.7213 0.3935 0.4528 0.052 Uiso 0.516(15) 1 calc R P A 1
C27A C 0.7942(4) 0.3076(5) 0.4372(4) 0.0348(18) Uani 0.484(15) 1 d . P A 2
C28A C 0.8569(4) 0.3049(4) 0.4497(4) 0.0428(17) Uani 0.484(15) 1 d G P A 2
H28A H 0.8772 0.2514 0.4420 0.051 Uiso 0.484(15) 1 calc R P A 2
C29A C 0.8899(3) 0.3803(5) 0.4735(4) 0.0506(17) Uani 0.484(15) 1 d G P A 2
H29A H 0.9328 0.3784 0.4820 0.061 Uiso 0.484(15) 1 calc R P A 2
C30A C 0.8602(3) 0.4585(4) 0.4847(4) 0.0514(18) Uani 0.484(15) 1 d G P A 2
H30A H 0.8828 0.5101 0.5010 0.062 Uiso 0.484(15) 1 calc R P A 2
C31A C 0.7975(3) 0.4612(5) 0.4723(4) 0.0529(19) Uani 0.484(15) 1 d G P A 2
H31A H 0.7771 0.5147 0.4800 0.063 Uiso 0.484(15) 1 calc R P A 2
C32A C 0.7644(3) 0.3858(7) 0.4485(5) 0.0412(18) Uani 0.484(15) 1 d G P A 2
H32A H 0.7216 0.3877 0.4400 0.049 Uiso 0.484(15) 1 calc R P A 2
C33 C 0.78965(11) 0.11454(17) 0.49010(9) 0.0270(5) Uani 1 1 d . . . .
C34 C 0.87753(11) 0.11696(17) 0.56853(9) 0.0281(5) Uani 1 1 d . . . .
H34 H 0.8853 0.0549 0.5549 0.034 Uiso 1 1 calc R . . .
C35 C 0.93180(12) 0.1790(2) 0.56858(11) 0.0366(6) Uani 1 1 d . . . .
H35A H 0.9406 0.1780 0.5326 0.044 Uiso 1 1 calc R . . .
H35B H 0.9217 0.2428 0.5763 0.044 Uiso 1 1 calc R . . .
C36 C 0.98781(12) 0.1487(2) 0.61003(12) 0.0416(7) Uani 1 1 d . . . .
H36A H 1.0216 0.1911 0.6095 0.050 Uiso 1 1 calc R . . .
H36B H 0.9998 0.0864 0.6012 0.050 Uiso 1 1 calc R . . .
C37 C 0.97482(12) 0.1484(2) 0.66578(11) 0.0396(6) Uani 1 1 d . . . .
H37A H 1.0114 0.1288 0.6926 0.047 Uiso 1 1 calc R . . .
H37B H 0.9641 0.2111 0.6751 0.047 Uiso 1 1 calc R . . .
C38 C 0.92289(12) 0.0829(2) 0.66678(10) 0.0348(6) Uani 1 1 d . . . .
H38A H 0.9142 0.0845 0.7028 0.042 Uiso 1 1 calc R . . .
H38B H 0.9354 0.0197 0.6603 0.042 Uiso 1 1 calc R . . .
C39 C 0.86524(11) 0.10670(17) 0.62487(9) 0.0269(5) Uani 1 1 d . . . .
H39 H 0.8514 0.1679 0.6349 0.032 Uiso 1 1 calc R . . .
C40 C 0.81214(11) 0.03827(17) 0.62272(9) 0.0270(5) Uani 1 1 d . . . .
H40 H 0.7870 0.0389 0.5851 0.032 Uiso 1 1 calc R . . .
C41 C 0.83094(12) -0.06133(18) 0.63619(11) 0.0346(6) Uani 1 1 d . . . .
H41A H 0.8596 -0.0808 0.6146 0.041 Uiso 1 1 calc R . . .
H41B H 0.8518 -0.0659 0.6745 0.041 Uiso 1 1 calc R . . .
C42 C 0.77611(14) -0.1251(2) 0.62469(14) 0.0470(7) Uani 1 1 d . . . .
H42A H 0.7490 -0.1084 0.6477 0.071 Uiso 1 1 calc GR . . .
H42B H 0.7895 -0.1887 0.6319 0.071 Uiso 1 1 calc GR . . .
H42C H 0.7546 -0.1191 0.5870 0.071 Uiso 1 1 calc GR . . .
C43 C 0.77208(11) 0.07124(16) 0.65865(9) 0.0251(5) Uani 1 1 d . . . .
C44 C 0.67260(11) 0.13594(17) 0.65980(9) 0.0265(5) Uani 1 1 d . . . .
H44 H 0.6719 0.0972 0.6918 0.032 Uiso 1 1 calc R . . .
C45 C 0.61039(12) 0.13130(19) 0.61918(10) 0.0334(6) Uani 1 1 d . . . .
H45A H 0.6107 0.1744 0.5894 0.040 Uiso 0.543(5) 1 calc R P B 1
H45B H 0.6047 0.0687 0.6039 0.040 Uiso 0.543(5) 1 calc R P B 1
H45C H 0.6163 0.1455 0.5830 0.040 Uiso 0.457(5) 1 calc R P B 2
H45D H 0.5950 0.0677 0.6184 0.040 Uiso 0.457(5) 1 calc R P B 2
C46 C 0.5571(2) 0.1543(6) 0.6432(3) 0.0361(16) Uani 0.543(5) 1 d . P B 1
C47 C 0.5244(2) 0.0869(4) 0.6609(2) 0.0428(14) Uani 0.543(5) 1 d . P B 1
H47 H 0.5357 0.0247 0.6579 0.051 Uiso 0.543(5) 1 calc R P B 1
C48 C 0.4754(3) 0.1056(4) 0.6831(2) 0.0490(15) Uani 0.543(5) 1 d . P B 1
H48 H 0.4537 0.0568 0.6945 0.059 Uiso 0.543(5) 1 calc R P B 1
C49 C 0.4589(3) 0.1943(4) 0.6884(2) 0.0464(15) Uani 0.543(5) 1 d . P B 1
H49 H 0.4261 0.2077 0.7043 0.056 Uiso 0.543(5) 1 calc R P B 1
C50 C 0.4899(6) 0.2649(6) 0.6706(7) 0.043(3) Uani 0.543(5) 1 d . P B 1
H50 H 0.4781 0.3268 0.6738 0.052 Uiso 0.543(5) 1 calc R P B 1
C51 C 0.5382(2) 0.2449(4) 0.6480(2) 0.0415(14) Uani 0.543(5) 1 d . P B 1
H51 H 0.5590 0.2937 0.6356 0.050 Uiso 0.543(5) 1 calc R P B 1
C46A C 0.5632(3) 0.1955(5) 0.6311(3) 0.0328(18) Uani 0.457(5) 1 d . P B 2
C47A C 0.5292(3) 0.1720(5) 0.6664(2) 0.0405(17) Uani 0.457(5) 1 d . P B 2
H47A H 0.5347 0.1140 0.6837 0.049 Uiso 0.457(5) 1 calc R P B 2
C48A C 0.4865(7) 0.2334(8) 0.6772(8) 0.041(3) Uani 0.457(5) 1 d . P B 2
H48A H 0.4625 0.2167 0.7015 0.049 Uiso 0.457(5) 1 calc R P B 2
C49A C 0.4790(3) 0.3174(6) 0.6530(3) 0.0470(18) Uani 0.457(5) 1 d . P B 2
H49A H 0.4506 0.3594 0.6613 0.056 Uiso 0.457(5) 1 calc R P B 2
C50A C 0.5123(3) 0.3421(4) 0.6165(3) 0.0469(18) Uani 0.457(5) 1 d . P B 2
H50A H 0.5065 0.4003 0.5993 0.056 Uiso 0.457(5) 1 calc R P B 2
C51A C 0.5543(2) 0.2808(4) 0.6052(2) 0.0398(16) Uani 0.457(5) 1 d . P B 2
H51A H 0.5771 0.2967 0.5799 0.048 Uiso 0.457(5) 1 calc R P B 2
C52 C 0.68650(11) 0.23506(17) 0.67701(9) 0.0287(5) Uani 1 1 d . . . .
C53 C 0.69342(12) 0.34916(17) 0.74850(10) 0.0331(6) Uani 1 1 d . . . .
H53 H 0.7020 0.3900 0.7199 0.040 Uiso 1 1 calc R . . .
C54 C 0.63435(14) 0.3807(2) 0.76067(14) 0.0498(8) Uani 1 1 d . . . .
H54A H 0.6249 0.3417 0.7892 0.060 Uiso 1 1 calc R . . .
H54B H 0.6012 0.3738 0.7282 0.060 Uiso 1 1 calc R . . .
C55 C 0.63856(16) 0.4808(3) 0.77868(16) 0.0619(10) Uani 1 1 d . . . .
H55A H 0.6436 0.5203 0.7487 0.074 Uiso 1 1 calc R . . .
H55B H 0.6006 0.4987 0.7884 0.074 Uiso 1 1 calc R . . .
C56 C 0.69106(16) 0.4958(2) 0.82626(14) 0.0551(8) Uani 1 1 d . . . .
H56A H 0.6832 0.4631 0.8578 0.066 Uiso 1 1 calc R . . .
H56B H 0.6947 0.5620 0.8349 0.066 Uiso 1 1 calc R . . .
C57 C 0.75022(14) 0.46121(19) 0.81509(12) 0.0430(7) Uani 1 1 d . . . .
H57A H 0.7831 0.4687 0.8477 0.052 Uiso 1 1 calc R . . .
H57B H 0.7604 0.4985 0.7862 0.052 Uiso 1 1 calc R . . .
C58 C 0.74550(13) 0.35990(18) 0.79836(10) 0.0340(6) Uani 1 1 d . . . .
H58 H 0.7343 0.3245 0.8280 0.041 Uiso 1 1 calc R . . .
C59 C 0.80548(13) 0.31940(19) 0.79016(11) 0.0365(6) Uani 1 1 d . . . .
H59 H 0.7990 0.2518 0.7855 0.044 Uiso 1 1 calc R . . .
C60 C 0.82600(13) 0.3533(2) 0.74076(11) 0.0412(6) Uani 1 1 d . . . .
H60A H 0.7912 0.3523 0.7093 0.049 Uiso 1 1 calc R . . .
H60B H 0.8400 0.4176 0.7467 0.049 Uiso 1 1 calc R . . .
C61 C 0.87695(16) 0.2944(3) 0.72895(15) 0.0572(9) Uani 1 1 d . . . .
H61A H 0.9128 0.2998 0.7586 0.086 Uiso 1 1 calc GR . . .
H61B H 0.8867 0.3155 0.6957 0.086 Uiso 1 1 calc GR . . .
H61C H 0.8640 0.2302 0.7250 0.086 Uiso 1 1 calc GR . . .
C62 C 0.85243(14) 0.33240(19) 0.84231(11) 0.0395(6) Uani 1 1 d . . . .
C63 C 0.94384(16) 0.4078(3) 0.88441(13) 0.0577(9) Uani 1 1 d . . . .
H63A H 0.9516 0.3526 0.9075 0.069 Uiso 0.450(2) 1 calc R P C 1
H63B H 0.9314 0.4584 0.9052 0.069 Uiso 0.450(2) 1 calc R P C 1
H63C H 0.9650 0.3503 0.8982 0.069 Uiso 0.442(3) 1 calc R P C 2
H63D H 0.9262 0.4344 0.9128 0.069 Uiso 0.442(3) 1 calc R P C 2
H63E H 0.9751 0.3592 0.8918 0.069 Uiso 0.109(3) 1 calc R P C 3
H63F H 0.9278 0.4186 0.9165 0.069 Uiso 0.109(3) 1 calc R P C 3
C64 C 0.99978(16) 0.4341(3) 0.86658(17) 0.0415(15) Uani 0.450(2) 1 d . P C 1
C65 C 1.0520(2) 0.4422(3) 0.90711(13) 0.0469(15) Uani 0.450(2) 1 d G P C 1
H65 H 1.0518 0.4243 0.9427 0.056 Uiso 0.450(2) 1 calc R P C 1
C66 C 1.10454(17) 0.4764(4) 0.89561(16) 0.0589(17) Uani 0.450(2) 1 d G P C 1
H66 H 1.1402 0.4819 0.9233 0.071 Uiso 0.450(2) 1 calc R P C 1
C67 C 1.10486(17) 0.5025(5) 0.84359(18) 0.071(2) Uani 0.450(2) 1 d G P C 1
H67 H 1.1408 0.5259 0.8357 0.085 Uiso 0.450(2) 1 calc R P C 1
C68 C 1.0526(2) 0.4944(4) 0.80306(14) 0.0675(18) Uani 0.450(2) 1 d G P C 1
H68 H 1.0529 0.5123 0.7675 0.081 Uiso 0.450(2) 1 calc R P C 1
C69 C 1.00010(16) 0.4602(4) 0.81456(15) 0.0524(16) Uani 0.450(2) 1 d G P C 1
H69 H 0.9644 0.4547 0.7869 0.063 Uiso 0.450(2) 1 calc R P C 1
C64A C 0.9876(2) 0.4747(3) 0.8691(2) 0.0436(16) Uani 0.442(3) 1 d . P C 2
C65A C 0.9685(2) 0.5618(3) 0.8505(2) 0.063(2) Uani 0.442(3) 1 d G P C 2
H65A H 0.9289 0.5818 0.8506 0.075 Uiso 0.442(3) 1 calc R P C 2
C66A C 1.0076(3) 0.6197(3) 0.8317(3) 0.095(3) Uani 0.442(3) 1 d G P C 2
H66A H 0.9945 0.6793 0.8190 0.114 Uiso 0.442(3) 1 calc R P C 2
C67A C 1.0656(3) 0.5905(5) 0.8316(3) 0.084(2) Uani 0.442(3) 1 d G P C 2
H67A H 1.0923 0.6301 0.8188 0.101 Uiso 0.442(3) 1 calc R P C 2
C68A C 1.0847(2) 0.5034(5) 0.8502(3) 0.079(2) Uani 0.442(3) 1 d G P C 2
H68A H 1.1244 0.4834 0.8501 0.094 Uiso 0.442(3) 1 calc R P C 2
C69A C 1.0457(2) 0.4455(3) 0.8689(3) 0.0631(17) Uani 0.442(3) 1 d G P C 2
H69A H 1.0587 0.3859 0.8817 0.076 Uiso 0.442(3) 1 calc R P C 2
C64B C 0.9659(10) 0.4948(10) 0.8632(10) 0.063(4) Uiso 0.109(3) 1 d . P C 3
C65B C 0.9143(8) 0.5464(14) 0.8428(10) 0.063(4) Uiso 0.109(3) 1 d G P C 3
H65B H 0.8758 0.5241 0.8453 0.075 Uiso 0.109(3) 1 calc R P C 3
C66B C 0.9189(9) 0.6306(13) 0.8186(9) 0.063(4) Uiso 0.109(3) 1 d G P C 3
H66B H 0.8836 0.6659 0.8047 0.075 Uiso 0.109(3) 1 calc R P C 3
C67B C 0.9751(11) 0.6633(10) 0.8149(10) 0.063(4) Uiso 0.109(3) 1 d G P C 3
H67B H 0.9783 0.7209 0.7984 0.075 Uiso 0.109(3) 1 calc R P C 3
C68B C 1.0267(8) 0.6118(12) 0.8353(10) 0.063(4) Uiso 0.109(3) 1 d G P C 3
H68B H 1.0651 0.6341 0.8328 0.075 Uiso 0.109(3) 1 calc R P C 3
C69B C 1.0221(8) 0.5275(11) 0.8595(10) 0.063(4) Uiso 0.109(3) 1 d G P C 3
H69B H 1.0574 0.4923 0.8734 0.075 Uiso 0.109(3) 1 calc R P C 3
Cl1S Cl 0.95692(4) 0.29531(6) 1.01871(4) 0.0615(2) Uani 1 1 d . . . .
Cl2S Cl 0.87144(4) 0.14358(5) 1.00210(3) 0.0513(2) Uani 1 1 d . . . .
Cl3S Cl 0.84660(4) 0.30801(6) 1.05495(3) 0.0606(2) Uani 1 1 d . . . .
C1S C 0.88021(14) 0.2631(2) 1.00532(12) 0.0409(6) Uani 1 1 d . . . .
H1S H 0.8592 0.2897 0.9699 0.049 Uiso 1 1 calc R . . .
O1S O 0.77628(17) 0.30960(16) 0.57936(11) 0.0743(8) Uani 1 1 d . . . .
H1SA H 0.7481 0.2916 0.5949 0.111 Uiso 1 1 d G . . .
H1SB H 0.7792 0.3691 0.5811 0.111 Uiso 1 1 d G . . .

loop_
_atom_site_aniso_label
_atom_site_aniso_U_11
_atom_site_aniso_U_22
_atom_site_aniso_U_33
_atom_site_aniso_U_23
_atom_site_aniso_U_13
_atom_site_aniso_U_12
O1 0.0347(9) 0.0493(11) 0.0223(8) 0.0072(8) 0.0084(7) 0.0111(8)
O2 0.0376(10) 0.0499(11) 0.0251(9) 0.0037(8) 0.0126(8) 0.0139(8)
O3 0.0328(9) 0.0416(10) 0.0242(8) -0.0080(7) 0.0082(7) -0.0031(8)
O4 0.0409(10) 0.0420(10) 0.0198(8) -0.0022(7) 0.0104(7) -0.0052(8)
O5 0.0348(9) 0.0331(9) 0.0261(8) -0.0053(7) 0.0109(7) -0.0006(7)
O6 0.0305(9) 0.0437(10) 0.0183(8) 0.0033(7) 0.0079(7) 0.0011(7)
O7 0.0590(12) 0.0352(10) 0.0245(9) 0.0065(7) 0.0061(8) -0.0017(9)
O8 0.0606(14) 0.0545(13) 0.0329(11) 0.0049(9) -0.0008(10) -0.0084(10)
O9 0.0528(12) 0.0500(12) 0.0344(10) 0.0011(9) -0.0053(9) -0.0109(10)
N1 0.0285(10) 0.0393(12) 0.0194(9) 0.0013(8) 0.0112(8) 0.0051(9)
N2 0.0255(10) 0.0333(11) 0.0209(9) -0.0033(8) 0.0067(8) -0.0019(8)
N3 0.0355(11) 0.0342(11) 0.0182(9) 0.0017(8) 0.0071(8) 0.0003(9)
N4 0.0352(11) 0.0258(10) 0.0244(10) -0.0001(8) 0.0108(9) -0.0035(8)
N5 0.0304(10) 0.0359(11) 0.0167(9) -0.0009(8) 0.0068(8) 0.0020(9)
N6 0.0355(11) 0.0265(10) 0.0237(10) 0.0003(8) 0.0062(9) 0.0020(8)
C1 0.0346(14) 0.0462(16) 0.0341(14) 0.0118(12) 0.0098(12) 0.0110(12)
C2 0.0334(18) 0.151(5) 0.088(3) 0.064(3) 0.0131(19) 0.006(2)
C3 0.129(4) 0.050(2) 0.050(2) 0.0040(17) 0.012(2) 0.027(2)
C4 0.0469(17) 0.0556(18) 0.0333(14) 0.0129(13) 0.0040(13) 0.0111(14)
C5 0.0311(13) 0.0381(14) 0.0229(12) 0.0020(10) 0.0081(10) 0.0019(10)
C6 0.0272(12) 0.0313(12) 0.0184(10) -0.0023(9) 0.0073(9) 0.0022(9)
C7 0.0271(12) 0.0323(13) 0.0228(11) -0.0025(9) 0.0066(10) 0.0034(10)
C8 0.0244(11) 0.0345(13) 0.0285(12) -0.0012(10) 0.0088(10) 0.0053(10)
C9 0.0347(14) 0.0528(17) 0.0309(13) -0.0009(12) 0.0126(12) 0.0020(12)
C10 0.0433(16) 0.064(2) 0.0511(18) 0.0035(15) 0.0274(15) -0.0044(15)
C11 0.0385(16) 0.0538(19) 0.069(2) -0.0095(16) 0.0235(16) -0.0112(14)
C12 0.0323(14) 0.0516(18) 0.0505(17) -0.0165(14) 0.0130(13) -0.0059(12)
C13 0.0318(13) 0.0443(15) 0.0312(13) -0.0076(11) 0.0131(11) -0.0002(11)
C14 0.0250(11) 0.0306(12) 0.0228(11) -0.0015(9) 0.0072(10) 0.0060(9)
C15 0.0253(12) 0.0337(13) 0.0254(12) -0.0012(10) 0.0089(10) -0.0020(10)
C16 0.0321(13) 0.0375(14) 0.0352(13) 0.0029(11) 0.0128(11) 0.0042(11)
C17 0.0468(16) 0.0333(14) 0.0531(17) 0.0084(13) 0.0202(14) 0.0032(12)
C18 0.0494(17) 0.0415(16) 0.0551(18) 0.0117(14) 0.0280(15) 0.0013(13)
C19 0.0367(14) 0.0380(14) 0.0422(15) 0.0029(12) 0.0200(12) -0.0002(11)
C20 0.0257(11) 0.0358(13) 0.0220(11) 0.0013(10) 0.0078(10) 0.0000(10)
C21 0.0268(12) 0.0394(14) 0.0206(11) -0.0002(10) 0.0087(10) 0.0017(10)
C22 0.0299(13) 0.0454(16) 0.0368(14) 0.0012(12) 0.0138(11) 0.0040(11)
C23 0.0424(16) 0.059(2) 0.061(2) 0.0120(16) 0.0256(15) 0.0205(15)
C24 0.0292(12) 0.0346(13) 0.0216(11) 0.0003(10) 0.0086(10) 0.0045(10)
C25 0.0382(14) 0.0297(13) 0.0228(11) 0.0011(10) 0.0115(11) -0.0005(10)
C26 0.0535(17) 0.0366(15) 0.0308(13) 0.0081(11) 0.0145(13) -0.0021(12)
C27 0.038(3) 0.035(3) 0.039(3) 0.018(3) 0.013(3) 0.004(3)
C28 0.044(3) 0.029(3) 0.062(4) 0.017(3) 0.013(3) 0.014(2)
C29 0.047(3) 0.040(3) 0.071(4) 0.015(3) 0.022(3) -0.001(2)
C30 0.064(3) 0.035(3) 0.072(4) 0.014(3) 0.035(3) -0.007(3)
C31 0.063(3) 0.030(3) 0.071(3) 0.008(3) 0.030(3) 0.002(3)
C32 0.050(3) 0.036(3) 0.048(3) 0.006(3) 0.020(3) 0.008(3)
C27A 0.045(3) 0.024(3) 0.040(3) 0.013(3) 0.018(3) 0.010(3)
C28A 0.042(3) 0.033(3) 0.057(4) 0.018(3) 0.019(3) 0.005(3)
C29A 0.049(3) 0.038(3) 0.071(4) 0.016(3) 0.026(3) -0.001(3)
C30A 0.060(3) 0.028(3) 0.075(4) 0.015(3) 0.033(3) -0.005(2)
C31A 0.065(3) 0.029(3) 0.072(4) 0.009(3) 0.030(3) 0.008(3)
C32A 0.046(3) 0.036(3) 0.047(3) 0.009(3) 0.022(3) 0.007(3)
C33 0.0320(12) 0.0313(13) 0.0219(11) 0.0032(10) 0.0147(10) -0.0049(10)
C34 0.0309(12) 0.0315(13) 0.0243(12) 0.0001(10) 0.0110(10) -0.0041(10)
C35 0.0355(14) 0.0423(15) 0.0354(14) -0.0003(12) 0.0152(12) -0.0114(12)
C36 0.0300(13) 0.0491(17) 0.0481(16) -0.0028(13) 0.0137(13) -0.0076(12)
C37 0.0296(13) 0.0499(17) 0.0371(15) -0.0033(12) 0.0034(12) -0.0036(12)
C38 0.0309(13) 0.0454(15) 0.0281(12) 0.0015(11) 0.0070(11) 0.0008(11)
C39 0.0286(12) 0.0314(12) 0.0226(11) -0.0012(9) 0.0097(10) -0.0013(10)
C40 0.0305(12) 0.0313(13) 0.0211(11) 0.0008(9) 0.0100(10) -0.0015(10)
C41 0.0390(14) 0.0321(13) 0.0365(14) 0.0024(11) 0.0167(12) 0.0022(11)
C42 0.0508(17) 0.0314(14) 0.063(2) 0.0001(13) 0.0212(15) -0.0041(13)
C43 0.0309(12) 0.0244(11) 0.0215(11) 0.0016(9) 0.0096(10) -0.0031(9)
C44 0.0281(12) 0.0306(12) 0.0215(11) -0.0005(9) 0.0070(10) 0.0012(10)
C45 0.0323(13) 0.0406(14) 0.0257(12) -0.0072(11) 0.0033(11) 0.0029(11)
C46 0.032(3) 0.043(4) 0.027(3) -0.011(3) -0.006(3) 0.011(3)
C47 0.045(3) 0.044(3) 0.039(3) -0.001(2) 0.009(2) 0.003(2)
C48 0.050(3) 0.063(4) 0.036(3) 0.003(3) 0.013(3) -0.001(3)
C49 0.037(3) 0.068(4) 0.032(3) -0.012(3) 0.002(3) 0.008(3)
C50 0.039(4) 0.044(7) 0.042(6) -0.004(6) 0.002(3) 0.011(5)
C51 0.034(3) 0.044(3) 0.043(3) -0.004(3) 0.003(2) 0.007(2)
C46A 0.028(3) 0.033(4) 0.032(4) -0.010(3) -0.004(3) 0.003(3)
C47A 0.035(3) 0.047(4) 0.038(3) 0.005(3) 0.007(3) 0.008(3)
C48A 0.036(5) 0.054(9) 0.033(5) 0.007(7) 0.010(4) 0.010(7)
C49A 0.038(4) 0.050(5) 0.050(4) -0.006(4) 0.004(3) 0.008(3)
C50A 0.036(3) 0.041(4) 0.063(4) 0.006(3) 0.009(3) 0.008(3)
C51A 0.029(3) 0.041(3) 0.046(4) 0.008(3) 0.004(3) 0.000(2)
C52 0.0293(12) 0.0324(13) 0.0227(11) 0.0023(10) 0.0029(10) 0.0037(10)
C53 0.0414(14) 0.0272(13) 0.0300(13) -0.0011(10) 0.0066(11) 0.0025(11)
C54 0.0431(16) 0.0513(18) 0.0546(18) -0.0153(15) 0.0106(15) 0.0066(14)
C55 0.056(2) 0.053(2) 0.074(2) -0.0218(18) 0.0113(18) 0.0165(16)
C56 0.064(2) 0.0447(18) 0.058(2) -0.0197(15) 0.0157(17) 0.0044(15)
C57 0.0552(18) 0.0343(15) 0.0392(15) -0.0108(12) 0.0103(13) -0.0009(13)
C58 0.0461(15) 0.0299(13) 0.0262(12) -0.0028(10) 0.0089(11) -0.0015(11)
C59 0.0411(15) 0.0324(13) 0.0330(14) -0.0065(11) 0.0029(12) -0.0006(11)
C60 0.0405(15) 0.0501(17) 0.0313(14) -0.0088(12) 0.0051(12) -0.0015(13)
C61 0.0539(19) 0.061(2) 0.060(2) -0.0234(17) 0.0189(17) -0.0036(16)
C62 0.0464(16) 0.0333(14) 0.0353(15) -0.0010(12) 0.0025(13) 0.0007(12)
C63 0.058(2) 0.069(2) 0.0373(16) 0.0014(15) -0.0061(15) -0.0131(17)
C64 0.047(3) 0.032(3) 0.042(3) 0.000(3) 0.003(3) -0.007(3)
C65 0.053(3) 0.043(3) 0.042(3) -0.004(3) 0.004(3) -0.005(3)
C66 0.053(3) 0.060(4) 0.061(4) -0.009(3) 0.010(3) -0.010(3)
C67 0.057(4) 0.088(4) 0.070(4) -0.010(4) 0.017(4) -0.031(4)
C68 0.059(4) 0.085(4) 0.061(4) 0.001(3) 0.020(3) -0.015(3)
C69 0.049(3) 0.058(3) 0.046(3) 0.002(3) 0.003(3) -0.005(3)
C64A 0.045(3) 0.038(3) 0.038(3) -0.005(3) -0.009(3) -0.002(3)
C65A 0.072(5) 0.050(4) 0.057(4) 0.000(3) -0.004(4) -0.020(3)
C66A 0.113(6) 0.084(5) 0.070(5) 0.003(4) -0.015(5) -0.022(5)
C67A 0.085(4) 0.099(5) 0.064(4) -0.020(4) 0.011(4) -0.043(4)
C68A 0.062(4) 0.095(4) 0.076(4) -0.021(4) 0.011(4) -0.032(4)
C69A 0.061(3) 0.057(3) 0.066(3) -0.010(3) 0.006(3) -0.007(3)
Cl1S 0.0418(4) 0.0636(5) 0.0732(6) 0.0233(4) 0.0013(4) -0.0014(4)
Cl2S 0.0749(5) 0.0339(4) 0.0406(4) -0.0001(3) 0.0045(4) 0.0004(3)
Cl3S 0.0770(6) 0.0558(5) 0.0529(5) -0.0159(4) 0.0229(4) -0.0090(4)
C1S 0.0474(16) 0.0366(15) 0.0368(14) 0.0027(12) 0.0059(13) -0.0004(12)
O1S 0.133(3) 0.0370(12) 0.0687(17) 0.0046(12) 0.0561(18) 0.0071(14)

loop_
_atom_type_symbol
_atom_type_description
_atom_type_scat_dispersion_real
_atom_type_scat_dispersion_imag
_atom_type_scat_source
C C 0.0181 0.0091 'International Tables Vol C Tables 4.2.6.8 and 6.1.1.4'
H H 0.0000 0.0000 'International Tables Vol C Tables 4.2.6.8 and 6.1.1.4'
Cl Cl 0.3639 0.7018 'International Tables Vol C Tables 4.2.6.8 and 6.1.1.4'
N N 0.0311 0.0180 'International Tables Vol C Tables 4.2.6.8 and 6.1.1.4'
O O 0.0492 0.0322 'International Tables Vol C Tables 4.2.6.8 and 6.1.1.4'

loop_
_geom_angle_atom_site_label_1
_geom_angle_atom_site_label_2
_geom_angle_atom_site_label_3
_geom_angle
C5 O1 C1 120.6(2)
C62 O9 C63 117.2(2)
C5 N1 H1 120.7
C5 N1 C6 118.5(2)
C6 N1 H1 120.7
C14 N2 H2 118.9
C14 N2 C15 122.2(2)
C15 N2 H2 118.9
C24 N3 H3 120.5
C24 N3 C25 119.1(2)
C25 N3 H3 120.5
C33 N4 H4 117.4
C33 N4 C34 125.3(2)
C34 N4 H4 117.4
C43 N5 H5 118.3
C43 N5 C44 123.45(19)
C44 N5 H5 118.3
C52 N6 H6 118.6
C52 N6 C53 122.9(2)
C53 N6 H6 118.6
O1 C1 C2 109.9(3)
O1 C1 C3 110.0(3)
O1 C1 C4 102.3(2)
C2 C1 C4 110.9(3)
C3 C1 C2 112.5(4)
C3 C1 C4 110.7(3)
C1 C2 H2A 109.5
C1 C2 H2B 109.5
C1 C2 H2C 109.5
H2A C2 H2B 109.5
H2A C2 H2C 109.5
H2B C2 H2C 109.5
C1 C3 H3A 109.5
C1 C3 H3B 109.5
C1 C3 H3C 109.5
H3A C3 H3B 109.5
H3A C3 H3C 109.5
H3B C3 H3C 109.5
C1 C4 H4A 109.5
C1 C4 H4B 109.5
C1 C4 H4C 109.5
H4A C4 H4B 109.5
H4A C4 H4C 109.5
H4B C4 H4C 109.5
O2 C5 O1 124.4(2)
O2 C5 N1 124.5(2)
N1 C5 O1 111.1(2)
N1 C6 H6A 108.3
N1 C6 C7 110.10(19)
N1 C6 C14 110.82(19)
C7 C6 H6A 108.3
C14 C6 H6A 108.3
C14 C6 C7 110.85(19)
C6 C7 H7A 109.0
C6 C7 H7B 109.0
H7A C7 H7B 107.8
C8 C7 C6 113.1(2)
C8 C7 H7A 109.0
C8 C7 H7B 109.0
C9 C8 C7 121.7(2)
C9 C8 C13 118.1(2)
C13 C8 C7 120.2(2)
C8 C9 H9 119.6
C8 C9 C10 120.8(3)
C10 C9 H9 119.6
C9 C10 H10 119.8
C11 C10 C9 120.4(3)
C11 C10 H10 119.8
C10 C11 H11 120.2
C10 C11 C12 119.5(3)
C12 C11 H11 120.2
C11 C12 H12 120.0
C11 C12 C13 120.0(3)
C13 C12 H12 120.0
C8 C13 H13 119.4
C12 C13 C8 121.1(3)
C12 C13 H13 119.4
O3 C14 N2 123.9(2)
O3 C14 C6 121.9(2)
N2 C14 C6 114.2(2)
N2 C15 H15 107.5
N2 C15 C16 111.1(2)
N2 C15 C20 111.7(2)
C16 C15 H15 107.5
C16 C15 C20 111.2(2)
C20 C15 H15 107.5
C15 C16 H16A 109.5
C15 C16 H16B 109.5
H16A C16 H16B 108.1
C17 C16 C15 110.7(2)
C17 C16 H16A 109.5
C17 C16 H16B 109.5
C16 C17 H17A 109.6
C16 C17 H17B 109.6
H17A C17 H17B 108.1
C18 C17 C16 110.3(2)
C18 C17 H17A 109.6
C18 C17 H17B 109.6
C17 C18 H18A 109.3
C17 C18 H18B 109.3
C17 C18 C19 111.5(2)
H18A C18 H18B 108.0
C19 C18 H18A 109.3
C19 C18 H18B 109.3
C18 C19 H19A 109.2
C18 C19 H19B 109.2
C18 C19 C20 111.9(2)
H19A C19 H19B 107.9
C20 C19 H19A 109.2
C20 C19 H19B 109.2
C15 C20 H20 107.5
C15 C20 C21 111.61(19)
C19 C20 C15 107.9(2)
C19 C20 H20 107.5
C19 C20 C21 114.6(2)
C21 C20 H20 107.5
C20 C21 H21 108.5
C22 C21 C20 115.4(2)
C22 C21 H21 108.5
C24 C21 C20 108.67(19)
C24 C21 H21 108.5
C24 C21 C22 107.0(2)
C21 C22 H22A 109.2
C21 C22 H22B 109.2
H22A C22 H22B 107.9
C23 C22 C21 112.0(2)
C23 C22 H22A 109.2
C23 C22 H22B 109.2
C22 C23 H23A 109.5
C22 C23 H23B 109.5
C22 C23 H23C 109.5
H23A C23 H23B 109.5
H23A C23 H23C 109.5
H23B C23 H23C 109.5
O4 C24 N3 120.9(2)
O4 C24 C21 120.4(2)
N3 C24 C21 118.6(2)
N3 C25 H25 108.9
N3 C25 C26 109.9(2)
N3 C25 C33 109.0(2)
C26 C25 H25 108.9
C33 C25 H25 108.9
C33 C25 C26 111.2(2)
C25 C26 H26A 108.6
C25 C26 H26B 108.6
C25 C26 H26C 109.2
C25 C26 H26D 109.2
H26A C26 H26B 107.6
H26C C26 H26D 107.9
C27 C26 C25 114.6(5)
C27 C26 H26A 108.6
C27 C26 H26B 108.6
C27A C26 C25 112.1(5)
C27A C26 H26C 109.2
C27A C26 H26D 109.2
C28 C27 C26 116.0(6)
C28 C27 C32 120.0
C32 C27 C26 124.0(6)
C27 C28 H28 120.0
C27 C28 C29 120.0
C29 C28 H28 120.0
C28 C29 H29 120.0
C28 C29 C30 120.0
C30 C29 H29 120.0
C29 C30 H30 120.0
C31 C30 C29 120.0
C31 C30 H30 120.0
C30 C31 H31 120.0
C30 C31 C32 120.0
C32 C31 H31 120.0
C27 C32 H32 120.0
C31 C32 C27 120.0
C31 C32 H32 120.0
C28A C27A C26 126.0(6)
C28A C27A C32A 120.0
C32A C27A C26 113.9(7)
C27A C28A H28A 120.0
C29A C28A C27A 120.0
C29A C28A H28A 120.0
C28A C29A H29A 120.0
C28A C29A C30A 120.0
C30A C29A H29A 120.0
C29A C30A H30A 120.0
C31A C30A C29A 120.0
C31A C30A H30A 120.0
C30A C31A H31A 120.0
C32A C31A C30A 120.0
C32A C31A H31A 120.0
C27A C32A H32A 120.0
C31A C32A C27A 120.0
C31A C32A H32A 120.0
O5 C33 N4 124.1(2)
O5 C33 C25 120.9(2)
N4 C33 C25 115.0(2)
N4 C34 H34 109.0
N4 C34 C35 109.0(2)
N4 C34 C39 108.53(19)
C35 C34 H34 109.0
C35 C34 C39 112.3(2)
C39 C34 H34 109.0
C34 C35 H35A 109.2
C34 C35 H35B 109.2
H35A C35 H35B 107.9
C36 C35 C34 112.0(2)
C36 C35 H35A 109.2
C36 C35 H35B 109.2
C35 C36 H36A 109.7
C35 C36 H36B 109.7
C35 C36 C37 110.0(2)
H36A C36 H36B 108.2
C37 C36 H36A 109.7
C37 C36 H36B 109.7
C36 C37 H37A 109.7
C36 C37 H37B 109.7
H37A C37 H37B 108.2
C38 C37 C36 109.8(2)
C38 C37 H37A 109.7
C38 C37 H37B 109.7
C37 C38 H38A 109.0
C37 C38 H38B 109.0
C37 C38 C39 112.8(2)
H38A C38 H38B 107.8
C39 C38 H38A 109.0
C39 C38 H38B 109.0
C34 C39 H39 107.0
C34 C39 C40 109.74(19)
C38 C39 C34 111.5(2)
C38 C39 H39 107.0
C38 C39 C40 114.3(2)
C40 C39 H39 107.0
C39 C40 H40 107.0
C41 C40 C39 115.2(2)
C41 C40 H40 107.0
C43 C40 C39 110.31(19)
C43 C40 H40 107.0
C43 C40 C41 109.82(19)
C40 C41 H41A 109.4
C40 C41 H41B 109.4
H41A C41 H41B 108.0
C42 C41 C40 111.1(2)
C42 C41 H41A 109.4
C42 C41 H41B 109.4
C41 C42 H42A 109.5
C41 C42 H42B 109.5
C41 C42 H42C 109.5
H42A C42 H42B 109.5
H42A C42 H42C 109.5
H42B C42 H42C 109.5
O6 C43 N5 122.2(2)
O6 C43 C40 122.9(2)
N5 C43 C40 115.0(2)
N5 C44 H44 109.8
N5 C44 C45 107.11(19)
N5 C44 C52 110.8(2)
C45 C44 H44 109.8
C52 C44 H44 109.8
C52 C44 C45 109.4(2)
C44 C45 H45A 108.7
C44 C45 H45B 108.7
C44 C45 H45C 108.6
C44 C45 H45D 108.6
H45A C45 H45B 107.6
H45C C45 H45D 107.5
C46 C45 C44 114.1(3)
C46 C45 H45A 108.7
C46 C45 H45B 108.7
C46A C45 C44 114.8(3)
C46A C45 H45C 108.6
C46A C45 H45D 108.6
C47 C46 C45 121.5(6)
C47 C46 C51 116.3(4)
C51 C46 C45 122.2(6)
C46 C47 H47 118.5
C46 C47 C48 122.9(5)
C48 C47 H47 118.5
C47 C48 H48 120.2
C49 C48 C47 119.5(6)
C49 C48 H48 120.2
C48 C49 H49 120.1
C48 C49 C50 119.9(6)
C50 C49 H49 120.1
C49 C50 H50 120.1
C49 C50 C51 119.7(7)
C51 C50 H50 120.1
C46 C51 H51 119.2
C50 C51 C46 121.6(6)
C50 C51 H51 119.2
C47A C46A C45 121.3(6)
C47A C46A C51A 119.7(5)
C51A C46A C45 119.0(6)
C46A C47A H47A 120.0
C46A C47A C48A 120.0(6)
C48A C47A H47A 120.0
C47A C48A H48A 119.9
C49A C48A C47A 120.2(8)
C49A C48A H48A 119.9
C48A C49A H49A 119.6
C48A C49A C50A 120.8(7)
C50A C49A H49A 119.6
C49A C50A H50A 120.5
C49A C50A C51A 119.1(6)
C51A C50A H50A 120.5
C46A C51A H51A 119.9
C50A C51A C46A 120.2(6)
C50A C51A H51A 119.9
O7 C52 N6 123.2(2)
O7 C52 C44 119.9(2)
N6 C52 C44 116.8(2)
N6 C53 H53 107.8
N6 C53 C54 110.7(2)
N6 C53 C58 112.3(2)
C54 C53 H53 107.8
C54 C53 C58 110.2(2)
C58 C53 H53 107.8
C53 C54 H54A 109.5
C53 C54 H54B 109.5
C53 C54 C55 110.8(3)
H54A C54 H54B 108.1
C55 C54 H54A 109.5
C55 C54 H54B 109.5
C54 C55 H55A 109.4
C54 C55 H55B 109.4
H55A C55 H55B 108.0
C56 C55 C54 111.4(3)
C56 C55 H55A 109.4
C56 C55 H55B 109.4
C55 C56 H56A 109.3
C55 C56 H56B 109.3
C55 C56 C57 111.5(3)
H56A C56 H56B 108.0
C57 C56 H56A 109.3
C57 C56 H56B 109.3
C56 C57 H57A 109.4
C56 C57 H57B 109.4
C56 C57 C58 111.3(3)
H57A C57 H57B 108.0
C58 C57 H57A 109.4
C58 C57 H57B 109.4
C53 C58 H58 107.3
C53 C58 C59 112.5(2)
C57 C58 C53 108.7(2)
C57 C58 H58 107.3
C57 C58 C59 113.5(2)
C59 C58 H58 107.3
C58 C59 H59 106.4
C60 C59 C58 116.0(2)
C60 C59 H59 106.4
C62 C59 C58 107.2(2)
C62 C59 H59 106.4
C62 C59 C60 113.7(2)
C59 C60 H60A 109.2
C59 C60 H60B 109.2
H60A C60 H60B 107.9
C61 C60 C59 112.0(3)
C61 C60 H60A 109.2
C61 C60 H60B 109.2
C60 C61 H61A 109.5
C60 C61 H61B 109.5
C60 C61 H61C 109.5
H61A C61 H61B 109.5
H61A C61 H61C 109.5
H61B C61 H61C 109.5
O8 C62 O9 123.4(3)
O8 C62 C59 124.3(3)
O9 C62 C59 112.3(2)
O9 C63 H63A 110.1
O9 C63 H63B 110.1
O9 C63 H63C 110.1
O9 C63 H63D 110.1
O9 C63 H63E 112.6
O9 C63 H63F 112.6
O9 C63 C64 107.8(3)
O9 C63 C64A 107.8(3)
O9 C63 C64B 95.5(10)
H63A C63 H63B 108.5
H63C C63 H63D 108.5
H63E C63 H63F 110.1
C64 C63 H63A 110.1
C64 C63 H63B 110.1
C64A C63 H63C 110.1
C64A C63 H63D 110.1
C64B C63 H63E 112.6
C64B C63 H63F 112.6
C65 C64 C63 115.6(3)
C65 C64 C69 120.0
C69 C64 C63 123.9(3)
C64 C65 H65 120.0
C64 C65 C66 120.0
C66 C65 H65 120.0
C65 C66 H66 120.0
C67 C66 C65 120.0
C67 C66 H66 120.0
C66 C67 H67 120.0
C66 C67 C68 120.0
C68 C67 H67 120.0
C67 C68 H68 120.0
C67 C68 C69 120.0
C69 C68 H68 120.0
C64 C69 H69 120.0
C68 C69 C64 120.0
C68 C69 H69 120.0
C65A C64A C63 120.5(4)
C65A C64A C69A 120.0
C69A C64A C63 119.3(4)
C64A C65A H65A 120.0
C64A C65A C66A 120.0
C66A C65A H65A 120.0
C65A C66A H66A 120.0
C65A C66A C67A 120.0
C67A C66A H66A 120.0
C66A C67A H67A 120.0
C68A C67A C66A 120.0
C68A C67A H67A 120.0
C67A C68A H68A 120.0
C67A C68A C69A 120.0
C69A C68A H68A 120.0
C64A C69A H69A 120.0
C68A C69A C64A 120.0
C68A C69A H69A 120.0
C65B C64B C63 105.5(14)
C65B C64B C69B 120.0
C69B C64B C63 134.5(14)
C64B C65B H65B 120.0
C66B C65B C64B 120.0
C66B C65B H65B 120.0
C65B C66B H66B 120.0
C65B C66B C67B 120.0
C67B C66B H66B 120.0
C66B C67B H67B 120.0
C68B C67B C66B 120.0
C68B C67B H67B 120.0
C67B C68B H68B 120.0
C67B C68B C69B 120.0
C69B C68B H68B 120.0
C64B C69B H69B 120.0
C68B C69B C64B 120.0
C68B C69B H69B 120.0
Cl1S C1S H1S 108.5
Cl2S C1S Cl1S 111.72(17)
Cl2S C1S Cl3S 109.86(16)
Cl2S C1S H1S 108.5
Cl3S C1S Cl1S 109.80(16)
Cl3S C1S H1S 108.5
H1SA O1S H1SB 109.4

loop_
_geom_bond_atom_site_label_1
_geom_bond_atom_site_label_2
_geom_bond_distance
O1 C1 1.465(3)
O1 C5 1.352(3)
O2 C5 1.222(3)
O3 C14 1.233(3)
O4 C24 1.236(3)
O5 C33 1.233(3)
O6 C43 1.236(3)
O7 C52 1.248(3)
O8 C62 1.206(4)
O9 C62 1.337(4)
O9 C63 1.449(4)
N1 H1 0.8800
N1 C5 1.340(3)
N1 C6 1.453(3)
N2 H2 0.8800
N2 C14 1.334(3)
N2 C15 1.462(3)
N3 H3 0.8800
N3 C24 1.344(3)
N3 C25 1.451(3)
N4 H4 0.8800
N4 C33 1.331(3)
N4 C34 1.467(3)
N5 H5 0.8800
N5 C43 1.340(3)
N5 C44 1.453(3)
N6 H6 0.8800
N6 C52 1.331(3)
N6 C53 1.463(3)
C1 C2 1.507(5)
C1 C3 1.502(5)
C1 C4 1.518(4)
C2 H2A 0.9800
C2 H2B 0.9800
C2 H2C 0.9800
C3 H3A 0.9800
C3 H3B 0.9800
C3 H3C 0.9800
C4 H4A 0.9800
C4 H4B 0.9800
C4 H4C 0.9800
C6 H6A 1.0000
C6 C7 1.538(3)
C6 C14 1.532(3)
C7 H7A 0.9900
C7 H7B 0.9900
C7 C8 1.504(3)
C8 C9 1.385(4)
C8 C13 1.396(4)
C9 H9 0.9500
C9 C10 1.388(4)
C10 H10 0.9500
C10 C11 1.380(5)
C11 H11 0.9500
C11 C12 1.381(5)
C12 H12 0.9500
C12 C13 1.383(4)
C13 H13 0.9500
C15 H15 1.0000
C15 C16 1.531(4)
C15 C20 1.538(3)
C16 H16A 0.9900
C16 H16B 0.9900
C16 C17 1.521(4)
C17 H17A 0.9900
C17 H17B 0.9900
C17 C18 1.518(4)
C18 H18A 0.9900
C18 H18B 0.9900
C18 C19 1.528(4)
C19 H19A 0.9900
C19 H19B 0.9900
C19 C20 1.532(4)
C20 H20 1.0000
C20 C21 1.560(3)
C21 H21 1.0000
C21 C22 1.536(3)
C21 C24 1.518(4)
C22 H22A 0.9900
C22 H22B 0.9900
C22 C23 1.525(4)
C23 H23A 0.9800
C23 H23B 0.9800
C23 H23C 0.9800
C25 H25 1.0000
C25 C26 1.539(3)
C25 C33 1.538(4)
C26 H26A 0.9900
C26 H26B 0.9900
C26 H26C 0.9900
C26 H26D 0.9900
C26 C27 1.519(4)
C26 C27A 1.528(4)
C27 C28 1.3900
C27 C32 1.3900
C28 H28 0.9500
C28 C29 1.3900
C29 H29 0.9500
C29 C30 1.3900
C30 H30 0.9500
C30 C31 1.3900
C31 H31 0.9500
C31 C32 1.3900
C32 H32 0.9500
C27A C28A 1.3900
C27A C32A 1.3900
C28A H28A 0.9500
C28A C29A 1.3900
C29A H29A 0.9500
C29A C30A 1.3900
C30A H30A 0.9500
C30A C31A 1.3900
C31A H31A 0.9500
C31A C32A 1.3900
C32A H32A 0.9500
C34 H34 1.0000
C34 C35 1.531(3)
C34 C39 1.543(3)
C35 H35A 0.9900
C35 H35B 0.9900
C35 C36 1.523(4)
C36 H36A 0.9900
C36 H36B 0.9900
C36 C37 1.527(4)
C37 H37A 0.9900
C37 H37B 0.9900
C37 C38 1.524(4)
C38 H38A 0.9900
C38 H38B 0.9900
C38 C39 1.530(3)
C39 H39 1.0000
C39 C40 1.558(3)
C40 H40 1.0000
C40 C41 1.530(3)
C40 C43 1.519(3)
C41 H41A 0.9900
C41 H41B 0.9900
C41 C42 1.529(4)
C42 H42A 0.9800
C42 H42B 0.9800
C42 H42C 0.9800
C44 H44 1.0000
C44 C45 1.552(3)
C44 C52 1.522(3)
C45 H45A 0.9900
C45 H45B 0.9900
C45 H45C 0.9900
C45 H45D 0.9900
C45 C46 1.522(5)
C45 C46A 1.510(5)
C46 C47 1.373(8)
C46 C51 1.402(8)
C47 H47 0.9500
C47 C48 1.393(7)
C48 H48 0.9500
C48 C49 1.363(8)
C49 H49 0.9500
C49 C50 1.385(8)
C50 H50 0.9500
C50 C51 1.389(8)
C51 H51 0.9500
C46A C47A 1.366(9)
C46A C51A 1.401(8)
C47A H47A 0.9500
C47A C48A 1.396(8)
C48A H48A 0.9500
C48A C49A 1.365(8)
C49A H49A 0.9500
C49A C50A 1.384(8)
C50A H50A 0.9500
C50A C51A 1.388(8)
C51A H51A 0.9500
C53 H53 1.0000
C53 C54 1.521(4)
C53 C58 1.536(4)
C54 H54A 0.9900
C54 H54B 0.9900
C54 C55 1.526(5)
C55 H55A 0.9900
C55 H55B 0.9900
C55 C56 1.512(5)
C56 H56A 0.9900
C56 H56B 0.9900
C56 C57 1.527(5)
C57 H57A 0.9900
C57 H57B 0.9900
C57 C58 1.535(4)
C58 H58 1.0000
C58 C59 1.547(4)
C59 H59 1.0000
C59 C60 1.532(4)
C59 C62 1.517(4)
C60 H60A 0.9900
C60 H60B 0.9900
C60 C61 1.530(4)
C61 H61A 0.9800
C61 H61B 0.9800
C61 H61C 0.9800
C63 H63A 0.9900
C63 H63B 0.9900
C63 H63C 0.9900
C63 H63D 0.9900
C63 H63E 0.9900
C63 H63F 0.9900
C63 C64 1.500(5)
C63 C64A 1.510(5)
C63 C64B 1.512(6)
C64 C65 1.3900
C64 C69 1.3900
C65 H65 0.9500
C65 C66 1.3900
C66 H66 0.9500
C66 C67 1.3900
C67 H67 0.9500
C67 C68 1.3900
C68 H68 0.9500
C68 C69 1.3900
C69 H69 0.9500
C64A C65A 1.3900
C64A C69A 1.3900
C65A H65A 0.9500
C65A C66A 1.3900
C66A H66A 0.9500
C66A C67A 1.3900
C67A H67A 0.9500
C67A C68A 1.3900
C68A H68A 0.9500
C68A C69A 1.3900
C69A H69A 0.9500
C64B C65B 1.3900
C64B C69B 1.3900
C65B H65B 0.9500
C65B C66B 1.3900
C66B H66B 0.9500
C66B C67B 1.3900
C67B H67B 0.9500
C67B C68B 1.3900
C68B H68B 0.9500
C68B C69B 1.3900
C69B H69B 0.9500
Cl1S C1S 1.763(3)
Cl2S C1S 1.754(3)
Cl3S C1S 1.758(3)
C1S H1S 1.0000
O1S H1SA 0.8706
O1S H1SB 0.8707

loop_
_geom_hbond_atom_site_label_D
_geom_hbond_atom_site_label_H
_geom_hbond_atom_site_label_A
_geom_hbond_distance_DH
_geom_hbond_distance_HA
_geom_hbond_distance_DA
_geom_hbond_angle_DHA
_geom_hbond_site_symmetry_A
N1 H1 O6 0.88 2.17 2.943(3) 146.6 4
N2 H2 O5 0.88 2.12 2.990(3) 169.7 .
N3 H3 O2 0.88 2.08 2.920(3) 159.3 .
N4 H4 O1S 0.88 2.04 2.863(3) 156.2 .
N5 H5 O4 0.88 2.04 2.903(3) 167.3 .
N6 H6 O3 0.88 2.01 2.867(3) 162.9 4_556
C1S H1S O8 1.00 2.16 3.062(4) 148.7 .
O1S H1SA O7 0.87 1.95 2.781(3) 158.9 .

loop_
_geom_torsion_atom_site_label_1
_geom_torsion_atom_site_label_2
_geom_torsion_atom_site_label_3
_geom_torsion_atom_site_label_4
_geom_torsion
O9 C63 C64 C65 -171.5(3)
O9 C63 C64 C69 16.2(5)
O9 C63 C64A C65A 62.1(5)
O9 C63 C64A C69A -111.9(4)
O9 C63 C64B C65B 48.4(11)
O9 C63 C64B C69B -129.5(19)
N1 C6 C7 C8 73.0(2)
N1 C6 C14 O3 36.0(3)
N1 C6 C14 N2 -144.1(2)
N2 C15 C16 C17 -175.8(2)
N2 C15 C20 C19 177.1(2)
N2 C15 C20 C21 50.3(3)
N3 C25 C26 C27 161.5(5)
N3 C25 C26 C27A 168.7(5)
N3 C25 C33 O5 33.6(3)
N3 C25 C33 N4 -148.0(2)
N4 C34 C35 C36 173.1(2)
N4 C34 C39 C38 -169.4(2)
N4 C34 C39 C40 62.9(2)
N5 C44 C45 C46 172.5(4)
N5 C44 C45 C46A -158.0(4)
N5 C44 C52 O7 53.2(3)
N5 C44 C52 N6 -129.1(2)
N6 C53 C54 C55 -176.3(3)
N6 C53 C58 C57 176.6(2)
N6 C53 C58 C59 50.0(3)
C1 O1 C5 O2 2.7(4)
C1 O1 C5 N1 -176.3(2)
C5 O1 C1 C2 -60.8(4)
C5 O1 C1 C3 63.7(3)
C5 O1 C1 C4 -178.6(2)
C5 N1 C6 C7 -173.1(2)
C5 N1 C6 C14 63.9(3)
C6 N1 C5 O1 -172.1(2)
C6 N1 C5 O2 8.9(4)
C6 C7 C8 C9 -103.9(3)
C6 C7 C8 C13 77.3(3)
C7 C6 C14 O3 -86.6(3)
C7 C6 C14 N2 93.3(2)
C7 C8 C9 C10 -177.1(3)
C7 C8 C13 C12 177.2(2)
C8 C9 C10 C11 -0.8(5)
C9 C8 C13 C12 -1.7(4)
C9 C10 C11 C12 -0.2(5)
C10 C11 C12 C13 0.3(5)
C11 C12 C13 C8 0.7(5)
C13 C8 C9 C10 1.8(4)
C14 N2 C15 C16 95.6(3)
C14 N2 C15 C20 -139.5(2)
C14 C6 C7 C8 -163.99(19)
C15 N2 C14 O3 0.2(4)
C15 N2 C14 C6 -179.7(2)
C15 C16 C17 C18 -56.4(3)
C15 C20 C21 C22 143.0(2)
C15 C20 C21 C24 -96.8(2)
C16 C15 C20 C19 -58.2(3)
C16 C15 C20 C21 175.0(2)
C16 C17 C18 C19 55.3(3)
C17 C18 C19 C20 -56.9(3)
C18 C19 C20 C15 57.0(3)
C18 C19 C20 C21 -178.0(2)
C19 C20 C21 C22 20.0(3)
C19 C20 C21 C24 140.2(2)
C20 C15 C16 C17 59.1(3)
C20 C21 C22 C23 -179.1(2)
C20 C21 C24 O4 -63.5(3)
C20 C21 C24 N3 116.6(2)
C22 C21 C24 O4 61.8(3)
C22 C21 C24 N3 -118.1(2)
C24 N3 C25 C26 -177.2(2)
C24 N3 C25 C33 60.8(3)
C24 C21 C22 C23 59.7(3)
C25 N3 C24 O4 8.7(4)
C25 N3 C24 C21 -171.4(2)
C25 C26 C27 C28 108.4(6)
C25 C26 C27 C32 -73.4(5)
C25 C26 C27A C28A 90.9(8)
C25 C26 C27A C32A -84.8(4)
C26 C25 C33 O5 -87.7(3)
C26 C25 C33 N4 90.8(3)
C26 C27 C28 C29 178.3(7)
C26 C27 C32 C31 -178.2(7)
C26 C27A C28A C29A -175.5(9)
C26 C27A C32A C31A 176.0(7)
C27 C26 C27A C28A -157(7)
C27 C26 C27A C32A 28(7)
C27 C28 C29 C30 0.0
C28 C27 C32 C31 0.0
C28 C29 C30 C31 0.0
C29 C30 C31 C32 0.0
C30 C31 C32 C27 0.0
C32 C27 C28 C29 0.0
C27A C26 C27 C28 38(7)
C27A C26 C27 C32 -144(7)
C27A C28A C29A C30A 0.0
C28A C27A C32A C31A 0.0
C28A C29A C30A C31A 0.0
C29A C30A C31A C32A 0.0
C30A C31A C32A C27A 0.0
C32A C27A C28A C29A 0.0
C33 N4 C34 C35 121.1(2)
C33 N4 C34 C39 -116.3(2)
C33 C25 C26 C27 -77.7(5)
C33 C25 C26 C27A -70.6(5)
C34 N4 C33 O5 -2.1(4)
C34 N4 C33 C25 179.4(2)
C34 C35 C36 C37 -58.0(3)
C34 C39 C40 C41 93.9(2)
C34 C39 C40 C43 -141.1(2)
C35 C34 C39 C38 -48.9(3)
C35 C34 C39 C40 -176.5(2)
C35 C36 C37 C38 59.5(3)
C36 C37 C38 C39 -57.3(3)
C37 C38 C39 C34 51.8(3)
C37 C38 C39 C40 177.0(2)
C38 C39 C40 C41 -32.3(3)
C38 C39 C40 C43 92.7(2)
C39 C34 C35 C36 52.8(3)
C39 C40 C41 C42 -171.3(2)
C39 C40 C43 O6 -69.1(3)
C39 C40 C43 N5 110.2(2)
C41 C40 C43 O6 58.9(3)
C41 C40 C43 N5 -121.9(2)
C43 N5 C44 C45 -161.4(2)
C43 N5 C44 C52 79.4(3)
C43 C40 C41 C42 63.5(3)
C44 N5 C43 O6 0.2(4)
C44 N5 C43 C40 -179.1(2)
C44 C45 C46 C47 -95.6(6)
C44 C45 C46 C51 84.9(6)
C44 C45 C46A C47A -83.8(7)
C44 C45 C46A C51A 96.1(6)
C45 C44 C52 O7 -64.6(3)
C45 C44 C52 N6 113.1(2)
C45 C46 C47 C48 179.9(5)
C45 C46 C51 C50 -179.2(10)
C45 C46A C47A C48A 179.0(12)
C45 C46A C51A C50A -178.3(6)
C46 C45 C46A C47A 11.0(7)
C46 C45 C46A C51A -169.1(15)
C46 C47 C48 C49 -0.8(9)
C47 C46 C51 C50 1.3(12)
C47 C48 C49 C50 1.5(12)
C48 C49 C50 C51 -0.8(19)
C49 C50 C51 C46 -0.6(19)
C51 C46 C47 C48 -0.6(9)
C46A C45 C46 C47 166.8(14)
C46A C45 C46 C51 -12.7(7)
C46A C47A C48A C49A -1(2)
C47A C46A C51A C50A 1.6(10)
C47A C48A C49A C50A 2(2)
C48A C49A C50A C51A -0.9(16)
C49A C50A C51A C46A -0.7(10)
C51A C46A C47A C48A -0.8(15)
C52 N6 C53 C54 108.9(3)
C52 N6 C53 C58 -127.4(2)
C52 C44 C45 C46 -67.4(4)
C52 C44 C45 C46A -37.9(5)
C53 N6 C52 O7 5.3(4)
C53 N6 C52 C44 -172.3(2)
C53 C54 C55 C56 -55.7(4)
C53 C58 C59 C60 53.1(3)
C53 C58 C59 C62 -178.7(2)
C54 C53 C58 C57 -59.4(3)
C54 C53 C58 C59 174.0(2)
C54 C55 C56 C57 54.0(4)
C55 C56 C57 C58 -55.7(4)
C56 C57 C58 C53 57.8(3)
C56 C57 C58 C59 -176.2(2)
C57 C58 C59 C60 -70.9(3)
C57 C58 C59 C62 57.3(3)
C58 C53 C54 C55 58.8(3)
C58 C59 C60 C61 -166.9(2)
C58 C59 C62 O8 63.5(4)
C58 C59 C62 O9 -115.3(3)
C60 C59 C62 O8 -166.9(3)
C60 C59 C62 O9 14.3(3)
C62 O9 C63 C64 154.6(3)
C62 O9 C63 C64A -178.7(3)
C62 O9 C63 C64B -160.6(10)
C62 C59 C60 C61 68.1(3)
C63 O9 C62 O8 0.4(4)
C63 O9 C62 C59 179.2(3)
C63 C64 C65 C66 -172.6(5)
C63 C64 C69 C68 171.9(5)
C63 C64A C65A C66A -173.9(5)
C63 C64A C69A C68A 174.0(5)
C63 C64B C65B C66B -178.3(19)
C63 C64B C69B C68B 178(3)
C64 C63 C64A C65A 156.3(8)
C64 C63 C64A C69A -17.7(5)
C64 C63 C64B C65B 158.1(19)
C64 C63 C64B C69B -19.9(14)
C64 C65 C66 C67 0.0
C65 C64 C69 C68 0.0
C65 C66 C67 C68 0.0
C66 C67 C68 C69 0.0
C67 C68 C69 C64 0.0
C69 C64 C65 C66 0.0
C64A C63 C64 C65 94.4(7)
C64A C63 C64 C69 -77.9(7)
C64A C63 C64B C65B 175(4)
C64A C63 C64B C69B -3.3(18)
C64A C65A C66A C67A 0.0
C65A C64A C69A C68A 0.0
C65A C66A C67A C68A 0.0
C66A C67A C68A C69A 0.0
C67A C68A C69A C64A 0.0
C69A C64A C65A C66A 0.0
C64B C63 C64 C65 108.5(15)
C64B C63 C64 C69 -63.8(15)
C64B C63 C64A C65A 5(3)
C64B C63 C64A C69A -169(3)
C64B C65B C66B C67B 0.0
C65B C64B C69B C68B 0.0
C65B C66B C67B C68B 0.0
C66B C67B C68B C69B 0.0
C67B C68B C69B C64B 0.0
C69B C64B C65B C66B 0.0
